data_9002388
loop_
_publ_author_name
'Levy, D.'
'Barbier, J.'

_publ_section_title
;
 (Mg,Fe).85(Mg,Fe)4(Fe,Ge)3O12: A new tetragonal phase with its comparison
 with garnet
;
_journal_name_full 'American Mineralogist'
_journal_page_first 1053
_journal_page_last 1060
_journal_volume 85
_journal_year 2000
_chemical_formula_sum 'Fe0.973 Ge2.595 Mg2.349 O12 Y2.001'
_chemical_name_common 'TAPP tetragonal'
_space_group_IT_number 230
_symmetry_space_group_name_Hall '-I 4bd 2c 3'
_symmetry_space_group_name_H-M 'I a -3 d'
_cell_angle_alpha 90
_cell_angle_beta 90
_cell_angle_gamma 90
_cell_length_a 12.232
_cell_length_b 12.232
_cell_length_c 12.232
_cell_volume 1830.174
_cell_formula_units_Z 8
_database_code_amcsd 0002472
_exptl_crystal_density_diffrn 4.861
_cod_original_formula_sum 'Ge2.595 Fe.973 Y2.001 Mg2.349 O12'
_cod_database_code 9002388
_amcsd_formula_title 'TAPP-tetragonal Mg2.35Y2.00Fe0.97Ge2.59O12'

loop_
_space_group_symop_operation_xyz
x,y,z
1/2+x,1/2+y,1/2+z
z,1/2-x,1/2+y
1/2+z,-x,+y
-y,1/2+z,1/2-x
1/2-y,+z,-x
x,1/2-y,1/2+z
1/2+x,-y,+z
-z,1/2+x,1/2-y
1/2-z,+x,-y
y,1/2-z,1/2+x
1/2+y,-z,+x
-x,1/2+y,1/2-z
1/2-x,+y,-z
3/4+x,1/4-z,3/4-y
1/4+x,3/4-z,1/4-y
3/4-z,1/4+y,3/4+x
1/4-z,3/4+y,1/4+x
3/4+y,1/4-x,3/4-z
1/4+y,3/4-x,1/4-z
3/4-x,1/4+z,3/4+y
1/4-x,3/4+z,1/4+y
3/4+z,1/4-y,3/4-x
1/4+z,3/4-y,1/4-x
3/4-y,1/4+x,3/4+z
1/4-y,3/4+x,1/4+z
1/4+x,1/4+z,1/4+y
3/4+x,3/4+z,3/4+y
1/4-z,1/4-y,1/4-x
3/4-z,3/4-y,3/4-x
1/4+y,1/4+x,1/4+z
3/4+y,3/4+x,3/4+z
1/4-x,1/4-z,1/4-y
3/4-x,3/4-z,3/4-y
1/4+z,1/4+y,1/4+x
3/4+z,3/4+y,3/4+x
1/4-y,1/4-x,1/4-z
3/4-y,3/4-x,3/4-z
1/2+z,x,1/2-y
+z,1/2+x,-y
1/2-y,-z,1/2+x
-y,1/2-z,+x
1/2+x,y,1/2-z
+x,1/2+y,-z
1/2-z,-x,1/2+y
-z,1/2-x,+y
1/2+y,z,1/2-x
+y,1/2+z,-x
1/2-x,-y,1/2+z
-x,1/2-y,+z
1/2-z,1/2+x,y
-z,+x,1/2+y
1/2+y,1/2-z,-x
+y,-z,1/2-x
1/2-x,1/2+y,z
-x,+y,1/2+z
1/2+z,1/2-x,-y
+z,-x,1/2-y
1/2-y,1/2+z,x
-y,+z,1/2+x
1/2+x,1/2-y,-z
+x,-y,1/2-z
3/4-x,3/4+z,1/4-y
1/4-x,1/4+z,3/4-y
3/4+z,3/4-y,1/4+x
1/4+z,1/4-y,3/4+x
3/4-y,3/4+x,1/4-z
1/4-y,1/4+x,3/4-z
3/4+x,3/4-z,1/4+y
1/4+x,1/4-z,3/4+y
3/4-z,3/4+y,1/4-x
1/4-z,1/4+y,3/4-x
3/4+y,3/4-x,1/4+z
1/4+y,1/4-x,3/4+z
1/4-x,3/4-z,3/4+y
3/4-x,1/4-z,1/4+y
1/4+z,3/4+y,3/4-x
3/4+z,1/4+y,1/4-x
1/4-y,3/4-x,3/4+z
3/4-y,1/4-x,1/4+z
1/4+x,3/4+z,3/4-y
3/4+x,1/4+z,1/4-y
1/4-z,3/4-y,3/4+x
3/4-z,1/4-y,1/4+x
1/4+y,3/4+x,3/4-z
3/4+y,1/4+x,1/4-z
-z,-x,-y
1/2-z,1/2-x,1/2-y
y,z,x
1/2+y,1/2+z,1/2+x
-x,-y,-z
1/2-x,1/2-y,1/2-z
z,x,y
1/2+z,1/2+x,1/2+y
-y,-z,-x
1/2-y,1/2-z,1/2-x

loop_
_atom_site_aniso_label
_atom_site_aniso_U_11
_atom_site_aniso_U_22
_atom_site_aniso_U_33
_atom_site_aniso_U_12
_atom_site_aniso_U_13
_atom_site_aniso_U_23
GeT 0.00770 0.00770 0.01130 0.00000 0.00000 0.00000
FeT 0.00770 0.00770 0.01130 0.00000 0.00000 0.00000
YA 0.01220 0.01220 0.00860 0.00000 0.00000 0.00000
MgA 0.01220 0.01220 0.00860 0.00000 0.00000 0.00000
Fe 0.01180 0.01180 0.01180 -0.00060 -0.00060 -0.00060
Mg 0.01180 0.01180 0.01180 -0.00060 -0.00060 -0.00060
O 0.01500 0.01400 0.01000 -0.00100 0.00200 0.00200

loop_
_atom_site_label
_atom_site_fract_x
_atom_site_fract_y
_atom_site_fract_z
_atom_site_occupancy
_atom_site_U_iso_or_equiv
_atom_site_type_symbol
_atom_site_attached_hydrogens
GeT 0.00000 0.25000 0.37500 0.86500 0.00890 Ge 0
FeT 0.00000 0.25000 0.37500 0.13500 0.00890 Fe 0
YA 0.00000 0.25000 0.12500 0.66700 0.01100 Y 0
MgA 0.00000 0.25000 0.12500 0.33300 0.01100 Mg 0
Fe 0.00000 0.00000 0.00000 0.28400 0.01180 Fe 0
Mg 0.00000 0.00000 0.00000 0.67500 0.01180 Mg 0
O -0.03080 0.05550 0.15550 1.00000 0.01300 O 0

loop_
_cod_changelog_entry_id
_cod_changelog_entry_author
_cod_changelog_entry_date
_cod_changelog_entry_text
1
;cod-tools version 3.8.0
Id: cif_guess_AMCSD_atom_types 9581 2023-05-17 12:35:41Z saulius
;
2023-05-23T09:15:35+03:00
;Derived atom types and hydrogen counts
from atom names that follow the AMCSD naming convention
(Wat == water, O-H == hydroxyl).
;

loop_
_cod_related_entry_id
_cod_related_entry_database
_cod_related_entry_code
1 AMCSD 0002472
